data_2214931
loop_
_publ_author_name
'Yusof, M. Sukeri M.'
'Aziz, Zurina A.'
'Kadir, Maisara A.'
'Yamin, Bohari M.'

_publ_section_title
;
 2-[3-(2-Methylbenzoyl)thioureido]-3-phenylpropionic acid
;
_journal_coeditor_code AT2353
_journal_issue 9
_journal_name_full 'Acta Crystallographica Section E'
_journal_page_first o3676
_journal_page_last o3676
_journal_paper_doi 10.1107/S160053680703680X
_journal_volume 63
_journal_year 2007
_chemical_formula_iupac 'C18 H18 N2 O3 S'
_chemical_formula_moiety 'C18 H18 N2 O3 S'
_chemical_formula_sum 'C18 H18 N2 O3 S'
_chemical_formula_weight 342.40
_chemical_name_systematic
;
2-[3-(2-Methylbenzoyl)thioureido]-3-phenylpropionic acid
;
_space_group_IT_number 19
_symmetry_cell_setting orthorhombic
_symmetry_space_group_name_Hall 'P 2ac 2ab'
_symmetry_space_group_name_H-M 'P 21 21 21'
_atom_sites_solution_hydrogens geom
_atom_sites_solution_primary direct
_atom_sites_solution_secondary difmap
_audit_creation_method SHELXL-97
_cell_angle_alpha 90.00
_cell_angle_beta 90.00
_cell_angle_gamma 90.00
_cell_formula_units_Z 4
_cell_length_a 7.4377(16)
_cell_length_b 24.554(5)
_cell_length_c 9.385(2)
_cell_measurement_reflns_used 947
_cell_measurement_temperature 293(2)
_cell_measurement_theta_max 25.9
_cell_measurement_theta_min 1.6
_cell_volume 1713.9(6)
_computing_cell_refinement 'SAINT (Bruker, 2000)'
_computing_data_collection 'SMART (Bruker, 2000)'
_computing_data_reduction SAINT
_computing_molecular_graphics 'SHELXTL (Sheldrick, 1997b)'
_computing_publication_material
;
SHELXTL, PARST (Nardelli, 1995) and PLATON (Spek, 2003)
;
_computing_structure_refinement 'SHELXL97 (Sheldrick, 1997a)'
_computing_structure_solution 'SHELXS97 (Sheldrick, 1997a)'
_diffrn_ambient_temperature 293(2)
_diffrn_detector_area_resol_mean 83.66
_diffrn_measured_fraction_theta_full 0.995
_diffrn_measured_fraction_theta_max 0.995
_diffrn_measurement_device_type
;
Bruker SMART APEX CCD area-detector
;
_diffrn_measurement_method \w
_diffrn_radiation_monochromator graphite
_diffrn_radiation_source 'fine-focus sealed tube'
_diffrn_radiation_type MoK\a
_diffrn_radiation_wavelength 0.71073
_diffrn_reflns_av_R_equivalents 0.0182
_diffrn_reflns_av_sigmaI/netI 0.0230
_diffrn_reflns_limit_h_max 9
_diffrn_reflns_limit_h_min -8
_diffrn_reflns_limit_k_max 23
_diffrn_reflns_limit_k_min -30
_diffrn_reflns_limit_l_max 11
_diffrn_reflns_limit_l_min -11
_diffrn_reflns_number 9565
_diffrn_reflns_theta_full 25.97
_diffrn_reflns_theta_max 25.9
_diffrn_reflns_theta_min 1.6
_exptl_absorpt_coefficient_mu 0.207
_exptl_absorpt_correction_T_max 0.9424
_exptl_absorpt_correction_T_min 0.9036
_exptl_absorpt_correction_type multi-scan
_exptl_absorpt_process_details '(SADABS; Bruker, 2000)'
_exptl_crystal_colour colourless
_exptl_crystal_density_diffrn 1.327
_exptl_crystal_density_method 'not measured'
_exptl_crystal_description block
_exptl_crystal_F_000 720
_exptl_crystal_size_max 0.50
_exptl_crystal_size_mid 0.38
_exptl_crystal_size_min 0.29
_refine_diff_density_max 0.196
_refine_diff_density_min -0.136
_refine_ls_abs_structure_details 'Flack (1983), 1396 Freidel pairs'
_refine_ls_abs_structure_Flack 0.08(7)
_refine_ls_extinction_method none
_refine_ls_goodness_of_fit_ref 0.983
_refine_ls_hydrogen_treatment constr
_refine_ls_matrix_type full
_refine_ls_number_parameters 217
_refine_ls_number_reflns 3339
_refine_ls_number_restraints 0
_refine_ls_restrained_S_all 0.983
_refine_ls_R_factor_all 0.0403
_refine_ls_R_factor_gt 0.0370
_refine_ls_shift/su_max 0.000
_refine_ls_shift/su_mean 0.000
_refine_ls_structure_factor_coef Fsqd
_refine_ls_weighting_details 'calc w=1/[\s^2^(Fo^2^)+(0.0631P)^2^+0.1974P] where P=(Fo^2^+2Fc^2^)/3'
_refine_ls_weighting_scheme calc
_refine_ls_wR_factor_gt 0.0938
_refine_ls_wR_factor_ref 0.0960
_reflns_number_gt 3111
_reflns_number_total 3339
_reflns_threshold_expression I>2\s(I)
_cod_data_source_file at2353.cif
_cod_data_source_block I
_cod_database_code 2214931
_cod_database_fobs_code 2214931

loop_
_symmetry_equiv_pos_as_xyz
'x, y, z'
'-x+1/2, -y, z+1/2'
'-x, y+1/2, -z+1/2'
'x+1/2, -y+1/2, -z'

loop_
_atom_site_type_symbol
_atom_site_label
_atom_site_fract_x
_atom_site_fract_y
_atom_site_fract_z
_atom_site_U_iso_or_equiv
_atom_site_adp_type
_atom_site_calc_flag
_atom_site_refinement_flags
_atom_site_occupancy
S S1 -0.13853(7) 1.026957(19) 1.05397(6) 0.05106(16) Uani d . 1
N N1 -0.18460(19) 0.93256(6) 0.92189(17) 0.0384(3) Uani d . 1
H H1A -0.2862 0.9468 0.8991 0.046 Uiso calc R 1
O O1 -0.00976(19) 0.85763(6) 0.89046(16) 0.0540(4) Uani d . 1
C C8 -0.0772(2) 0.96311(7) 1.01294(19) 0.0381(4) Uani d . 1
O O2 0.4010(2) 0.96999(6) 0.96043(15) 0.0516(3) Uani d . 1
N N2 0.0706(2) 0.93940(6) 1.06088(19) 0.0452(4) Uani d . 1
H H2A 0.0935 0.9069 1.0317 0.054 Uiso calc R 1
C C17 0.3630(3) 0.98307(7) 1.0794(2) 0.0423(4) Uani d . 1
C C7 -0.1486(3) 0.88225(7) 0.86356(19) 0.0387(4) Uani d . 1
C C5 -0.2457(3) 0.83614(8) 0.6372(2) 0.0422(4) Uani d . 1
O O3 0.4643(2) 1.01424(7) 1.16113(17) 0.0622(4) Uani d . 1
C C1 -0.4677(3) 0.85934(8) 0.8167(2) 0.0456(4) Uani d . 1
H H1B -0.4959 0.8754 0.9036 0.055 Uiso calc R 1
C C6 -0.2909(3) 0.85943(7) 0.76887(19) 0.0373(4) Uani d . 1
C C9 0.1965(3) 0.96422(8) 1.1589(2) 0.0448(5) Uani d . 1
H H9A 0.1388 0.9961 1.2021 0.054 Uiso calc R 1
C C11 0.3542(4) 0.87540(8) 1.2309(2) 0.0520(5) Uani d . 1
C C4 -0.3840(3) 0.81296(9) 0.5593(2) 0.0531(5) Uani d . 1
H H4A -0.3579 0.7974 0.4714 0.064 Uiso calc R 1
C C10 0.2496(3) 0.92471(9) 1.2782(2) 0.0526(5) Uani d . 1
H H10A 0.3209 0.9444 1.3477 0.063 Uiso calc R 1
H H10B 0.1410 0.9125 1.3256 0.063 Uiso calc R 1
C C2 -0.6009(3) 0.83567(10) 0.7367(3) 0.0588(6) Uani d . 1
H H2B -0.7188 0.8355 0.7695 0.071 Uiso calc R 1
C C3 -0.5594(3) 0.81220(10) 0.6076(3) 0.0625(6) Uani d . 1
H H3A -0.6490 0.7959 0.5532 0.075 Uiso calc R 1
C C20 -0.0583(3) 0.83576(10) 0.5790(2) 0.0613(6) Uani d . 1
H H20A -0.0576 0.8179 0.4879 0.092 Uiso calc R 1
H H20B 0.0194 0.8166 0.6434 0.092 Uiso calc R 1
H H20C -0.0166 0.8725 0.5682 0.092 Uiso calc R 1
C C16 0.5398(4) 0.87715(10) 1.2231(2) 0.0615(6) Uani d . 1
H H16A 0.6000 0.9090 1.2477 0.074 Uiso calc R 1
C C12 0.2681(5) 0.82709(10) 1.1949(3) 0.0745(8) Uani d . 1
H H12A 0.1435 0.8249 1.2002 0.089 Uiso calc R 1
C C13 0.3668(7) 0.78194(11) 1.1511(3) 0.1000(12) Uani d . 1
H H13A 0.3081 0.7499 1.1262 0.120 Uiso calc R 1
C C14 0.5507(7) 0.78483(14) 1.1446(3) 0.1008(13) Uani d . 1
H H14A 0.6165 0.7545 1.1166 0.121 Uiso calc R 1
C C15 0.6375(5) 0.83178(13) 1.1789(3) 0.0850(9) Uani d . 1
H H15B 0.7622 0.8336 1.1728 0.102 Uiso calc R 1
H H3 0.5643 1.0178 1.1310 0.128 Uiso calc R 1

loop_
_atom_site_aniso_label
_atom_site_aniso_U_11
_atom_site_aniso_U_22
_atom_site_aniso_U_33
_atom_site_aniso_U_12
_atom_site_aniso_U_13
_atom_site_aniso_U_23
S1 0.0447(3) 0.0341(2) 0.0744(3) -0.0009(2) -0.0013(2) -0.0124(2)
N1 0.0348(8) 0.0341(7) 0.0461(8) -0.0001(6) -0.0029(6) -0.0047(6)
O1 0.0457(8) 0.0498(8) 0.0665(9) 0.0125(7) -0.0129(7) -0.0214(7)
C8 0.0340(9) 0.0383(9) 0.0420(9) -0.0040(7) 0.0056(7) -0.0040(7)
O2 0.0557(9) 0.0550(8) 0.0440(7) -0.0029(7) -0.0019(6) -0.0021(6)
N2 0.0394(8) 0.0415(8) 0.0546(9) 0.0034(6) -0.0058(8) -0.0165(7)
C17 0.0452(10) 0.0340(9) 0.0478(10) 0.0043(8) -0.0074(9) -0.0035(8)
C7 0.0391(10) 0.0390(9) 0.0380(8) 0.0006(8) 0.0030(8) -0.0044(7)
C5 0.0486(11) 0.0396(9) 0.0382(9) 0.0017(8) -0.0021(8) 0.0010(8)
O3 0.0520(9) 0.0669(10) 0.0677(9) -0.0151(7) -0.0005(8) -0.0245(8)
C1 0.0429(11) 0.0488(11) 0.0452(10) -0.0003(8) 0.0022(8) -0.0066(8)
C6 0.0429(10) 0.0309(8) 0.0381(9) 0.0005(7) -0.0031(7) -0.0012(7)
C9 0.0405(10) 0.0455(11) 0.0485(10) 0.0016(8) -0.0031(8) -0.0161(8)
C11 0.0739(15) 0.0472(10) 0.0349(9) -0.0004(10) -0.0011(10) 0.0051(8)
C4 0.0633(14) 0.0558(11) 0.0401(10) -0.0019(10) -0.0063(10) -0.0105(9)
C10 0.0519(12) 0.0644(13) 0.0414(10) -0.0060(10) 0.0045(9) -0.0080(9)
C2 0.0372(12) 0.0717(14) 0.0677(13) -0.0046(10) -0.0002(10) -0.0099(12)
C3 0.0528(13) 0.0717(15) 0.0631(14) -0.0060(11) -0.0179(11) -0.0163(11)
C20 0.0571(13) 0.0737(14) 0.0530(12) -0.0055(11) 0.0107(11) -0.0135(11)
C16 0.0757(17) 0.0606(14) 0.0482(11) 0.0121(12) -0.0019(11) 0.0065(10)
C12 0.109(2) 0.0534(15) 0.0612(15) -0.0117(14) -0.0116(15) 0.0098(12)
C13 0.186(4) 0.0415(14) 0.0725(18) -0.001(2) -0.017(3) 0.0040(12)
C14 0.179(4) 0.0629(19) 0.0608(16) 0.046(2) 0.006(2) 0.0088(14)
C15 0.106(2) 0.089(2) 0.0592(15) 0.041(2) 0.0097(16) 0.0165(15)

loop_
_atom_type_symbol
_atom_type_description
_atom_type_scat_dispersion_real
_atom_type_scat_dispersion_imag
_atom_type_scat_source
C C 0.0033 0.0016 'International Tables Vol C Tables 4.2.6.8 and 6.1.1.4'
H H 0.0000 0.0000 'International Tables Vol C Tables 4.2.6.8 and 6.1.1.4'
N N 0.0061 0.0033 'International Tables Vol C Tables 4.2.6.8 and 6.1.1.4'
O O 0.0106 0.0060 'International Tables Vol C Tables 4.2.6.8 and 6.1.1.4'
S S 0.1246 0.1234 'International Tables Vol C Tables 4.2.6.8 and 6.1.1.4'

loop_
_geom_angle_atom_site_label_1
_geom_angle_atom_site_label_2
_geom_angle_atom_site_label_3
_geom_angle
_geom_angle_publ_flag
C17 O3 H3 113.00 ?
C7 N1 C8 128.09(16) ?
C7 N1 H1A 116.0 ?
C8 N1 H1A 116.0 ?
N2 C8 N1 116.69(16) yes
N2 C8 S1 124.00(14) yes
N1 C8 S1 119.31(14) yes
C8 N2 C9 124.64(15) ?
C8 N2 H2A 117.7 ?
C9 N2 H2A 117.7 ?
O2 C17 O3 124.3(2) ?
O2 C17 C9 124.73(17) ?
O3 C17 C9 110.95(16) ?
O1 C7 N1 121.69(17) yes
O1 C7 C6 122.44(16) ?
N1 C7 C6 115.85(16) ?
C4 C5 C6 117.07(19) ?
C4 C5 C20 119.74(18) ?
C6 C5 C20 123.18(18) ?
C2 C1 C6 120.47(19) ?
C2 C1 H1B 119.8 ?
C6 C1 H1B 119.8 ?
C1 C6 C5 120.71(18) ?
C1 C6 C7 118.66(16) ?
C5 C6 C7 120.56(17) ?
N2 C9 C17 110.12(16) ?
N2 C9 C10 111.37(17) ?
C17 C9 C10 109.96(16) ?
N2 C9 H9A 108.4 ?
C17 C9 H9A 108.4 ?
C10 C9 H9A 108.4 ?
C16 C11 C12 118.3(2) ?
C16 C11 C10 120.4(2) ?
C12 C11 C10 121.3(3) ?
C3 C4 C5 122.27(19) ?
C3 C4 H4A 118.9 ?
C5 C4 H4A 118.9 ?
C11 C10 C9 115.26(16) ?
C11 C10 H10A 108.5 ?
C9 C10 H10A 108.5 ?
C11 C10 H10B 108.5 ?
C9 C10 H10B 108.5 ?
H10A C10 H10B 107.5 ?
C1 C2 C3 119.8(2) ?
C1 C2 H2B 120.1 ?
C3 C2 H2B 120.1 ?
C2 C3 C4 119.7(2) ?
C2 C3 H3A 120.2 ?
C4 C3 H3A 120.2 ?
C5 C20 H20A 109.5 ?
C5 C20 H20B 109.5 ?
H20A C20 H20B 109.5 ?
C5 C20 H20C 109.5 ?
H20A C20 H20C 109.5 ?
H20B C20 H20C 109.5 ?
C11 C16 C15 120.8(3) ?
C11 C16 H16A 119.6 ?
C15 C16 H16A 119.6 ?
C11 C12 C13 120.6(3) ?
C11 C12 H12A 119.7 ?
C13 C12 H12A 119.7 ?
C14 C13 C12 119.9(3) ?
C14 C13 H13A 120.1 ?
C12 C13 H13A 120.1 ?
C15 C14 C13 120.5(3) ?
C15 C14 H14A 119.8 ?
C13 C14 H14A 119.8 ?
C14 C15 C16 120.0(4) ?
C14 C15 H15B 120.0 ?
C16 C15 H15B 120.0 ?
C14 C15 H3 139.4 ?
H15B C15 H3 93.7 ?

loop_
_geom_bond_atom_site_label_1
_geom_bond_atom_site_label_2
_geom_bond_distance
_geom_bond_publ_flag
S1 C8 1.6775(18) yes
N1 C7 1.377(2) ?
N1 C8 1.390(2) yes
N1 H1A 0.8600 ?
O1 C7 1.223(2) ?
C8 N2 1.323(3) yes
O2 C17 1.196(2) ?
N2 C9 1.447(2) ?
N2 H2A 0.8600 ?
C17 O3 1.320(2) yes
O3 H3 0.8000 ?
C17 C9 1.518(3) ?
C7 C6 1.491(3) ?
C5 C4 1.385(3) ?
C5 C6 1.402(3) ?
C5 C20 1.497(3) ?
C1 C2 1.372(3) ?
C1 C6 1.389(3) ?
C1 H1B 0.9300 ?
C9 C10 1.533(3) ?
C9 H9A 0.9800 ?
C11 C16 1.383(4) ?
C11 C12 1.389(3) ?
C11 C10 1.506(3) ?
C4 C3 1.381(3) ?
C4 H4A 0.9300 ?
C10 H10A 0.9700 ?
C10 H10B 0.9700 ?
C2 C3 1.377(3) ?
C2 H2B 0.9300 ?
C3 H3A 0.9300 ?
C20 H20A 0.9600 ?
C20 H20B 0.9600 ?
C20 H20C 0.9600 ?
C16 C15 1.393(4) ?
C16 H16A 0.9300 ?
C12 C13 1.392(5) ?
C12 H12A 0.9300 ?
C13 C14 1.370(5) ?
C13 H13A 0.9300 ?
C14 C15 1.360(5) ?
C14 H14A 0.9300 ?
C15 H15B 0.9300 ?

loop_
_geom_hbond_atom_site_label_D
_geom_hbond_atom_site_label_H
_geom_hbond_atom_site_label_A
_geom_hbond_site_symmetry_A
_geom_hbond_distance_DH
_geom_hbond_distance_HA
_geom_hbond_distance_DA
_geom_hbond_angle_DHA
_geom_hbond_publ_flag
N2 H2A O1 1_555 0.86 1.95 2.636(2) 135 yes
C9 H9A S1 1_555 0.98 2.60 3.091(2) 111 yes
C20 H20B O1 1_555 0.96 2.54 2.994(3) 109 yes
C1 H1B O2 1_455 0.93 2.50 3.187(3) 130 yes
C2 H2B O1 1_455 0.93 2.50 3.409(3) 165 yes
N1 H1A O2 1_455 0.86 2.46 3.237(2) 150 yes
O3 H3 S1 1_655 0.80 2.34 3.1361(17) 177 yes
C9 H9A O2 2_575 0.98 2.58 3.338(2) 134 yes

loop_
_geom_torsion_atom_site_label_1
_geom_torsion_atom_site_label_2
_geom_torsion_atom_site_label_3
_geom_torsion_atom_site_label_4
_geom_torsion
C7 N1 C8 N2 -6.9(3)
C7 N1 C8 S1 172.36(15)
N1 C8 N2 C9 -178.50(18)
S1 C8 N2 C9 2.3(3)
C8 N1 C7 O1 1.3(3)
C8 N1 C7 C6 179.99(17)
C2 C1 C6 C5 1.0(3)
C2 C1 C6 C7 -175.9(2)
C4 C5 C6 C1 -0.6(3)
C20 C5 C6 C1 179.0(2)
C4 C5 C6 C7 176.29(17)
C20 C5 C6 C7 -4.1(3)
O1 C7 C6 C1 129.8(2)
N1 C7 C6 C1 -48.8(2)
O1 C7 C6 C5 -47.1(3)
N1 C7 C6 C5 134.26(18)
C8 N2 C9 C17 -103.6(2)
C8 N2 C9 C10 134.17(19)
O2 C17 C9 N2 -13.7(3)
O3 C17 C9 N2 168.75(16)
O2 C17 C9 C10 109.4(2)
O3 C17 C9 C10 -68.2(2)
C6 C5 C4 C3 -0.3(3)
C20 C5 C4 C3 -179.9(2)
C16 C11 C10 C9 88.8(2)
C12 C11 C10 C9 -91.7(2)
N2 C9 C10 C11 65.7(2)
C17 C9 C10 C11 -56.7(2)
C6 C1 C2 C3 -0.5(3)
C1 C2 C3 C4 -0.4(4)
C5 C4 C3 C2 0.8(4)
C12 C11 C16 C15 0.7(3)
C10 C11 C16 C15 -179.7(2)
C16 C11 C12 C13 -0.6(4)
C10 C11 C12 C13 179.8(2)
C11 C12 C13 C14 0.7(4)
C12 C13 C14 C15 -0.9(5)
C13 C14 C15 C16 1.0(5)
C11 C16 C15 C14 -0.9(4)

loop_
_cod_related_entry_id
_cod_related_entry_database
_cod_related_entry_code
1 ChemSpider 21184460
